data_7216749
loop_
_publ_author_name
'Liu, Qi'
'Wan, Fang'
'Qiu, Li-Xia'
'Sun, Yan-Qiong'
'Chen, Yi-Ping'

_publ_section_title
;
 Four 2D Ln--Cd heterometal--organic coordination polymers based on
 tetranuclear Ln--Cd oxo-cluster with highly selective luminescent sensing
 of organic molecules and metal cations
;
_journal_issue 51
_journal_name_full 'RSC Advances'
_journal_page_first 27013
_journal_paper_doi 10.1039/c4ra02953d
_journal_volume 4
_journal_year 2014
_chemical_formula_moiety 'C28 H48 Cd3 Cl2 Eu2 N6 O26'
_chemical_formula_sum 'C28 H48 Cd3 Cl2 Eu2 N6 O26'
_chemical_formula_weight 1596.74
_chemical_name_systematic
;
 ?
;
_space_group_IT_number 2
_symmetry_cell_setting triclinic
_symmetry_space_group_name_Hall '-P 1'
_symmetry_space_group_name_H-M 'P -1'
_atom_sites_solution_hydrogens geom
_atom_sites_solution_primary direct
_atom_sites_solution_secondary difmap
_audit_creation_method SHELXL-97
_cell_angle_alpha 98.47(3)
_cell_angle_beta 101.37(3)
_cell_angle_gamma 103.33(3)
_cell_formula_units_Z 1
_cell_length_a 8.6545(17)
_cell_length_b 9.0700(18)
_cell_length_c 15.407(3)
_cell_measurement_reflns_used 4098
_cell_measurement_temperature 293(2)
_cell_measurement_theta_max 27.4816
_cell_measurement_theta_min 3.1214
_cell_volume 1129.9(5)
_computing_cell_refinement 'CrystalClear (Rigaku Corp., 2000)'
_computing_data_collection 'CrystalClear (Rigaku Corp., 2000)'
_computing_data_reduction 'CrystalClear (Rigaku Corp., 2000)'
_computing_structure_refinement 'SHELXL-97 (Sheldrick, 1997)'
_computing_structure_solution 'SHELXS-97 (Sheldrick, 1990)'
_diffrn_ambient_temperature 293(2)
_diffrn_measured_fraction_theta_full 0.960
_diffrn_measured_fraction_theta_max 0.960
_diffrn_measurement_device_type 'Saturn724 (2x2 bin mode)'
_diffrn_measurement_method dtprofit.ref
_diffrn_radiation_monochromator graphite
_diffrn_radiation_source 'fine-focus sealed tube'
_diffrn_radiation_type MoK\a
_diffrn_radiation_wavelength 0.71073
_diffrn_reflns_av_R_equivalents 0.0310
_diffrn_reflns_av_sigmaI/netI 0.0356
_diffrn_reflns_limit_h_max 11
_diffrn_reflns_limit_h_min -9
_diffrn_reflns_limit_k_max 11
_diffrn_reflns_limit_k_min -11
_diffrn_reflns_limit_l_max 20
_diffrn_reflns_limit_l_min -19
_diffrn_reflns_number 9515
_diffrn_reflns_theta_full 27.49
_diffrn_reflns_theta_max 27.49
_diffrn_reflns_theta_min 3.19
_exptl_absorpt_coefficient_mu 4.338
_exptl_crystal_colour colorless
_exptl_crystal_density_diffrn 2.347
_exptl_crystal_density_method 'not measured'
_exptl_crystal_description block
_exptl_crystal_F_000 770
_exptl_crystal_size_max 0.2
_exptl_crystal_size_mid 0.2
_exptl_crystal_size_min 0.2
_refine_diff_density_max 0.617
_refine_diff_density_min -0.866
_refine_diff_density_rms 0.114
_refine_ls_extinction_method none
_refine_ls_goodness_of_fit_ref 1.111
_refine_ls_hydrogen_treatment mixed
_refine_ls_matrix_type full
_refine_ls_number_parameters 307
_refine_ls_number_reflns 4978
_refine_ls_number_restraints 0
_refine_ls_restrained_S_all 1.111
_refine_ls_R_factor_all 0.0317
_refine_ls_R_factor_gt 0.0298
_refine_ls_shift/su_max 0.001
_refine_ls_shift/su_mean 0.000
_refine_ls_structure_factor_coef Fsqd
_refine_ls_weighting_details 'calc w=1/[\s^2^(Fo^2^)+(0.0211P)^2^+1.9696P] where P=(Fo^2^+2Fc^2^)/3'
_refine_ls_weighting_scheme calc
_refine_ls_wR_factor_gt 0.0661
_refine_ls_wR_factor_ref 0.0671
_reflns_number_gt 4779
_reflns_number_total 4978
_reflns_threshold_expression >2sigma(I)
_cod_data_source_file c4ra02953d2.cif
_cod_data_source_block 3
_cod_original_cell_volume 1129.9(4)
_cod_original_sg_symbol_H-M P-1
_cod_database_code 7216749

loop_
_symmetry_equiv_pos_as_xyz
'x, y, z'
'-x, -y, -z'

loop_
_atom_site_label
_atom_site_type_symbol
_atom_site_fract_x
_atom_site_fract_y
_atom_site_fract_z
_atom_site_U_iso_or_equiv
_atom_site_adp_type
_atom_site_occupancy
_atom_site_symmetry_multiplicity
_atom_site_calc_flag
_atom_site_refinement_flags
Eu Eu 0.18670(2) 0.30717(2) 0.224880(12) 0.02022(6) Uani 1 1 d .
Cd1 Cd 0.0000 0.0000 0.5000 0.02776(10) Uani 1 2 d S
Cd2 Cd 0.07835(4) 0.24960(4) -0.09738(2) 0.03105(8) Uani 1 1 d .
O1 O 0.0510(5) 0.2544(4) 0.4844(2) 0.0425(8) Uani 1 1 d .
O1W O -0.2662(4) -0.0065(5) 0.5026(3) 0.0495(9) Uani 1 1 d .
H1WA H -0.2744 0.0172 0.5584 0.074 Uiso 1 1 d R
H1WB H -0.2975 0.0612 0.4733 0.074 Uiso 1 1 d R
O2 O 0.0271(4) 0.2537(3) 0.33645(19) 0.0312(7) Uani 1 1 d .
O2W O -0.0914(5) -0.0584(4) 0.3496(2) 0.0425(8) Uani 1 1 d .
H2WA H -0.1884 -0.1220 0.3344 0.064 Uiso 1 1 d R
H2WB H -0.0966 0.0250 0.3293 0.064 Uiso 1 1 d R
O3 O -0.0066(4) 0.7283(4) 0.2399(2) 0.0388(8) Uani 1 1 d .
O3W O -0.0960(4) 0.2149(4) 0.1341(2) 0.0337(7) Uani 1 1 d .
H3WA H -0.1405 0.1188 0.1371 0.051 Uiso 1 1 d R
H3WB H -0.1547 0.2731 0.1542 0.051 Uiso 1 1 d R
O4 O 0.0782(4) 0.5247(3) 0.19530(19) 0.0284(6) Uani 1 1 d .
Cl Cl 0.28858(13) 0.11756(13) -0.12419(8) 0.0349(2) Uani 1 1 d .
O5 O 0.3587(4) 0.2489(4) 0.3454(2) 0.0408(8) Uani 1 1 d .
O6 O 0.4968(6) 0.0958(6) 0.4021(3) 0.0722(15) Uani 1 1 d .
O7 O 0.1382(4) 0.0344(3) 0.1663(2) 0.0352(7) Uani 1 1 d .
O8 O 0.1622(4) -0.1556(3) 0.0674(2) 0.0362(7) Uani 1 1 d .
O9 O 0.1968(3) 0.3309(3) 0.07274(18) 0.0253(6) Uani 1 1 d .
O10 O 0.2417(5) 0.4842(4) -0.0232(2) 0.0436(9) Uani 1 1 d .
N1 N 0.2473(4) 0.5299(4) 0.3674(2) 0.0266(7) Uani 1 1 d .
N2 N 0.4243(4) 0.5394(4) 0.2178(2) 0.0252(7) Uani 1 1 d .
N3 N 0.4473(4) 0.2086(4) 0.1851(2) 0.0245(7) Uani 1 1 d .
C1 C 0.0889(6) 0.3111(5) 0.4196(3) 0.0309(9) Uani 1 1 d .
C2 C 0.2267(6) 0.4589(5) 0.4458(3) 0.0319(9) Uani 1 1 d .
H2A H 0.2039 0.5318 0.4911 0.038 Uiso 1 1 calc R
H2B H 0.3278 0.4363 0.4723 0.038 Uiso 1 1 calc R
C3 C 0.1292(6) 0.6239(5) 0.3534(3) 0.0299(9) Uani 1 1 d .
H3A H 0.1821 0.7294 0.3857 0.036 Uiso 1 1 calc R
H3B H 0.0383 0.5839 0.3791 0.036 Uiso 1 1 calc R
C4 C 0.0640(5) 0.6250(4) 0.2558(3) 0.0241(8) Uani 1 1 d .
C5 C 0.4171(5) 0.6223(5) 0.3788(3) 0.0335(10) Uani 1 1 d .
H5A H 0.4913 0.5614 0.3979 0.040 Uiso 1 1 calc R
H5B H 0.4403 0.7131 0.4263 0.040 Uiso 1 1 calc R
C6 C 0.4487(5) 0.6735(5) 0.2929(3) 0.0309(9) Uani 1 1 d .
H6A H 0.3753 0.7353 0.2740 0.037 Uiso 1 1 calc R
H6B H 0.5599 0.7381 0.3053 0.037 Uiso 1 1 calc R
C7 C 0.5778(5) 0.4900(5) 0.2260(3) 0.0324(9) Uani 1 1 d .
H7A H 0.6147 0.4782 0.2876 0.039 Uiso 1 1 calc R
H7B H 0.6614 0.5706 0.2140 0.039 Uiso 1 1 calc R
C8 C 0.5594(5) 0.3391(5) 0.1620(3) 0.0307(9) Uani 1 1 d .
H8A H 0.5167 0.3478 0.1004 0.037 Uiso 1 1 calc R
H8B H 0.6657 0.3192 0.1659 0.037 Uiso 1 1 calc R
C9 C 0.5315(5) 0.1542(6) 0.2629(3) 0.0318(9) Uani 1 1 d .
H9A H 0.6450 0.2144 0.2816 0.038 Uiso 1 1 calc R
H9B H 0.5298 0.0471 0.2432 0.038 Uiso 1 1 calc R
C10 C 0.4573(6) 0.1663(6) 0.3424(3) 0.0369(10) Uani 1 1 d .
C11 C 0.3759(5) 0.0789(5) 0.1071(3) 0.0278(9) Uani 1 1 d .
H11A H 0.4523 0.0165 0.1030 0.033 Uiso 1 1 calc R
H11B H 0.3582 0.1193 0.0521 0.033 Uiso 1 1 calc R
C12 C 0.2155(5) -0.0214(5) 0.1148(3) 0.0265(8) Uani 1 1 d .
C13 C 0.3840(5) 0.5844(5) 0.1293(3) 0.0294(9) Uani 1 1 d .
H13A H 0.4846 0.6187 0.1104 0.035 Uiso 1 1 calc R
H13B H 0.3375 0.6717 0.1369 0.035 Uiso 1 1 calc R
C14 C 0.2662(5) 0.4580(5) 0.0550(3) 0.0262(8) Uani 1 1 d .

loop_
_atom_site_aniso_label
_atom_site_aniso_U_11
_atom_site_aniso_U_22
_atom_site_aniso_U_33
_atom_site_aniso_U_23
_atom_site_aniso_U_13
_atom_site_aniso_U_12
Eu 0.02297(10) 0.01936(10) 0.02011(10) 0.00451(7) 0.00751(7) 0.00680(7)
Cd1 0.0343(2) 0.0296(2) 0.0221(2) 0.00693(17) 0.00886(17) 0.01100(18)
Cd2 0.03259(17) 0.03408(17) 0.02482(16) 0.00237(13) 0.00694(13) 0.00790(13)
O1 0.075(2) 0.0332(17) 0.0337(17) 0.0160(14) 0.0327(17) 0.0196(17)
O1W 0.0403(19) 0.070(3) 0.052(2) 0.032(2) 0.0182(17) 0.0248(18)
O2 0.0376(17) 0.0321(16) 0.0262(15) 0.0073(12) 0.0143(13) 0.0075(13)
O2W 0.060(2) 0.0399(19) 0.0274(16) 0.0064(14) 0.0093(16) 0.0150(17)
O3 0.061(2) 0.0376(17) 0.0282(16) 0.0079(13) 0.0094(15) 0.0328(16)
O3W 0.0254(15) 0.0341(16) 0.0394(17) 0.0053(14) 0.0060(13) 0.0062(13)
O4 0.0367(16) 0.0256(14) 0.0240(14) 0.0019(11) 0.0053(12) 0.0140(12)
Cl 0.0291(5) 0.0340(5) 0.0426(6) 0.0087(5) 0.0115(4) 0.0073(4)
O5 0.0477(19) 0.060(2) 0.0303(16) 0.0159(16) 0.0149(15) 0.0357(18)
O6 0.082(3) 0.126(4) 0.060(3) 0.066(3) 0.042(2) 0.079(3)
O7 0.0323(16) 0.0238(15) 0.051(2) 0.0025(14) 0.0196(15) 0.0059(13)
O8 0.0383(17) 0.0270(15) 0.0387(18) -0.0039(13) 0.0109(14) 0.0045(13)
O9 0.0277(14) 0.0241(14) 0.0230(14) 0.0047(11) 0.0070(11) 0.0041(11)
O10 0.064(2) 0.0342(18) 0.0234(16) 0.0101(14) 0.0045(15) -0.0014(16)
N1 0.0343(19) 0.0275(18) 0.0201(16) 0.0067(14) 0.0066(14) 0.0112(15)
N2 0.0273(17) 0.0230(16) 0.0213(16) 0.0034(13) 0.0018(14) 0.0029(14)
N3 0.0249(16) 0.0255(17) 0.0249(17) 0.0069(14) 0.0083(14) 0.0073(14)
C1 0.044(2) 0.028(2) 0.030(2) 0.0100(18) 0.018(2) 0.0180(19)
C2 0.044(3) 0.033(2) 0.0208(19) 0.0071(17) 0.0049(18) 0.016(2)
C3 0.041(2) 0.028(2) 0.024(2) 0.0047(17) 0.0088(18) 0.0151(19)
C4 0.028(2) 0.0203(18) 0.0245(19) 0.0044(15) 0.0076(16) 0.0065(15)
C5 0.035(2) 0.034(2) 0.022(2) -0.0021(17) -0.0001(17) 0.0013(19)
C6 0.033(2) 0.022(2) 0.030(2) 0.0017(17) 0.0059(18) -0.0023(17)
C7 0.0217(19) 0.034(2) 0.036(2) 0.0049(19) 0.0052(17) -0.0003(17)
C8 0.0224(19) 0.036(2) 0.035(2) 0.0067(19) 0.0108(17) 0.0088(17)
C9 0.029(2) 0.043(3) 0.030(2) 0.0121(19) 0.0102(18) 0.0190(19)
C10 0.036(2) 0.052(3) 0.031(2) 0.016(2) 0.0081(19) 0.023(2)
C11 0.029(2) 0.029(2) 0.029(2) 0.0058(17) 0.0121(17) 0.0105(17)
C12 0.026(2) 0.025(2) 0.030(2) 0.0081(17) 0.0036(17) 0.0114(16)
C13 0.033(2) 0.023(2) 0.028(2) 0.0059(17) 0.0063(18) 0.0013(17)
C14 0.0246(19) 0.026(2) 0.028(2) 0.0057(17) 0.0068(16) 0.0050(16)

loop_
_atom_type_symbol
_atom_type_description
_atom_type_scat_dispersion_real
_atom_type_scat_dispersion_imag
_atom_type_scat_source
C C 0.0033 0.0016 'International Tables Vol C Tables 4.2.6.8 and 6.1.1.4'
N N 0.0061 0.0033 'International Tables Vol C Tables 4.2.6.8 and 6.1.1.4'
O O 0.0106 0.0060 'International Tables Vol C Tables 4.2.6.8 and 6.1.1.4'
Cd Cd -0.8075 1.2024 'International Tables Vol C Tables 4.2.6.8 and 6.1.1.4'
Eu Eu -0.1578 3.6682 'International Tables Vol C Tables 4.2.6.8 and 6.1.1.4'
H H 0.0000 0.0000 'International Tables Vol C Tables 4.2.6.8 and 6.1.1.4'
Cl Cl 0.1484 0.1585 'International Tables Vol C Tables 4.2.6.8 and 6.1.1.4'

loop_
_geom_angle_atom_site_label_1
_geom_angle_atom_site_label_2
_geom_angle_atom_site_label_3
_geom_angle
_geom_angle_site_symmetry_1
_geom_angle_site_symmetry_3
O5 Eu O9 135.00(10) . .
O5 Eu O7 81.56(12) . .
O9 Eu O7 83.96(11) . .
O5 Eu O4 136.94(11) . .
O9 Eu O4 73.23(10) . .
O7 Eu O4 140.41(11) . .
O5 Eu O2 73.18(11) . .
O9 Eu O2 149.68(10) . .
O7 Eu O2 91.42(10) . .
O4 Eu O2 92.49(10) . .
O5 Eu O3W 139.65(12) . .
O9 Eu O3W 73.50(10) . .
O7 Eu O3W 73.18(11) . .
O4 Eu O3W 69.54(10) . .
O2 Eu O3W 76.48(11) . .
O5 Eu N2 90.29(12) . .
O9 Eu N2 67.26(10) . .
O7 Eu N2 129.37(11) . .
O4 Eu N2 70.43(11) . .
O2 Eu N2 133.73(10) . .
O3W Eu N2 130.05(11) . .
O5 Eu N1 71.66(11) . .
O9 Eu N1 128.08(10) . .
O7 Eu N1 147.54(11) . .
O4 Eu N1 65.66(10) . .
O2 Eu N1 63.83(11) . .
O3W Eu N1 116.87(11) . .
N2 Eu N1 69.99(11) . .
O5 Eu N3 64.08(10) . .
O9 Eu N3 71.36(10) . .
O7 Eu N3 62.90(10) . .
O4 Eu N3 133.48(10) . .
O2 Eu N3 132.20(10) . .
O3W Eu N3 125.47(10) . .
N2 Eu N3 68.61(10) . .
N1 Eu N3 117.57(11) . .
O5 Eu C14 131.12(11) . .
O9 Eu C14 19.47(10) . .
O7 Eu C14 102.20(11) . .
O4 Eu C14 62.42(10) . .
O2 Eu C14 153.27(10) . .
O3W Eu C14 85.50(10) . .
N2 Eu C14 49.51(10) . .
N1 Eu C14 109.14(10) . .
N3 Eu C14 74.46(10) . .
O2W Cd1 O2W 180.0 2_556 .
O2W Cd1 O1W 94.52(14) 2_556 .
O2W Cd1 O1W 85.48(14) . .
O2W Cd1 O1W 85.48(14) 2_556 2_556
O2W Cd1 O1W 94.52(14) . 2_556
O1W Cd1 O1W 180.00(19) . 2_556
O2W Cd1 O1 85.61(13) 2_556 2_556
O2W Cd1 O1 94.39(13) . 2_556
O1W Cd1 O1 89.34(14) . 2_556
O1W Cd1 O1 90.66(14) 2_556 2_556
O2W Cd1 O1 94.39(13) 2_556 .
O2W Cd1 O1 85.61(13) . .
O1W Cd1 O1 90.66(14) . .
O1W Cd1 O1 89.34(14) 2_556 .
O1 Cd1 O1 180.000(1) 2_556 .
O3 Cd2 O8 102.37(13) 2_565 2
O3 Cd2 O10 105.26(12) 2_565 .
O8 Cd2 O10 121.07(13) 2 .
O3 Cd2 Cl 93.74(9) 2_565 .
O8 Cd2 Cl 129.39(9) 2 .
O10 Cd2 Cl 99.46(11) . .
O3 Cd2 O9 158.94(11) 2_565 .
O8 Cd2 O9 87.32(11) 2 .
O10 Cd2 O9 54.17(10) . .
Cl Cd2 O9 94.35(7) . .
O3 Cd2 C14 132.03(12) 2_565 .
O8 Cd2 C14 106.23(12) 2 .
O10 Cd2 C14 26.80(11) . .
Cl Cd2 C14 96.80(9) . .
O9 Cd2 C14 27.40(10) . .
C1 O1 Cd1 128.7(3) . .
C1 O2 Eu 120.4(3) . .
C4 O3 Cd2 117.5(3) . 2_565
C4 O4 Eu 123.8(3) . .
C10 O5 Eu 128.5(3) . .
C12 O7 Eu 124.4(3) . .
C12 O8 Cd2 104.9(3) . 2
C14 O9 Eu 121.3(3) . .
C14 O9 Cd2 84.7(2) . .
Eu O9 Cd2 151.18(12) . .
C14 O10 Cd2 98.6(3) . .
C2 N1 C5 111.9(3) . .
C2 N1 C3 108.2(3) . .
C5 N1 C3 111.9(3) . .
C2 N1 Eu 108.4(2) . .
C5 N1 Eu 106.3(2) . .
C3 N1 Eu 110.1(2) . .
C13 N2 C7 108.9(3) . .
C13 N2 C6 110.2(3) . .
C7 N2 C6 109.1(3) . .
C13 N2 Eu 108.7(2) . .
C7 N2 Eu 109.1(2) . .
C6 N2 Eu 110.8(2) . .
C11 N3 C8 111.5(3) . .
C11 N3 C9 109.9(3) . .
C8 N3 C9 111.4(3) . .
C11 N3 Eu 105.4(2) . .
C8 N3 Eu 108.1(2) . .
C9 N3 Eu 110.4(2) . .
O1 C1 O2 126.2(4) . .
O1 C1 C2 115.2(4) . .
O2 C1 C2 118.5(4) . .
N1 C2 C1 111.7(3) . .
N1 C3 C4 113.5(3) . .
O4 C4 O3 123.3(4) . .
O4 C4 C3 120.0(4) . .
O3 C4 C3 116.7(3) . .
N1 C5 C6 112.9(3) . .
N2 C6 C5 112.2(3) . .
N2 C7 C8 113.6(3) . .
N3 C8 C7 110.7(3) . .
N3 C9 C10 114.0(3) . .
O6 C10 O5 123.5(4) . .
O6 C10 C9 118.1(4) . .
O5 C10 C9 118.4(4) . .
N3 C11 C12 111.8(3) . .
O8 C12 O7 122.5(4) . .
O8 C12 C11 118.7(4) . .
O7 C12 C11 118.8(4) . .
N2 C13 C14 114.8(3) . .
O10 C14 O9 122.3(4) . .
O10 C14 C13 117.5(4) . .
O9 C14 C13 120.2(4) . .
O10 C14 Cd2 54.6(2) . .
O9 C14 Cd2 67.9(2) . .
C13 C14 Cd2 171.2(3) . .
O10 C14 Eu 157.7(3) . .
O9 C14 Eu 39.25(19) . .
C13 C14 Eu 82.4(2) . .
Cd2 C14 Eu 106.19(13) . .

loop_
_geom_bond_atom_site_label_1
_geom_bond_atom_site_label_2
_geom_bond_distance
_geom_bond_site_symmetry_2
Eu O5 2.346(3) .
Eu O9 2.402(3) .
Eu O7 2.414(3) .
Eu O4 2.436(3) .
Eu O2 2.444(3) .
Eu O3W 2.450(3) .
Eu N2 2.615(3) .
Eu N1 2.632(3) .
Eu N3 2.752(3) .
Eu C14 3.245(4) .
Cd1 O2W 2.236(3) 2_556
Cd1 O2W 2.236(3) .
Cd1 O1W 2.299(3) .
Cd1 O1W 2.299(3) 2_556
Cd1 O1 2.305(3) 2_556
Cd1 O1 2.305(3) .
Cd2 O3 2.212(3) 2_565
Cd2 O8 2.225(3) 2
Cd2 O10 2.256(3) .
Cd2 Cl 2.4639(13) .
Cd2 O9 2.547(3) .
Cd2 C14 2.738(4) .
O1 C1 1.252(5) .
O2 C1 1.267(5) .
O3 C4 1.259(5) .
O3 Cd2 2.212(3) 2_565
O4 C4 1.249(5) .
O5 C10 1.262(5) .
O6 C10 1.234(6) .
O7 C12 1.258(5) .
O8 C12 1.254(5) .
O8 Cd2 2.225(3) 2
O9 C14 1.266(5) .
O10 C14 1.249(5) .
N1 C2 1.472(5) .
N1 C5 1.476(6) .
N1 C3 1.479(5) .
N2 C13 1.480(5) .
N2 C7 1.485(5) .
N2 C6 1.494(5) .
N3 C11 1.471(5) .
N3 C8 1.483(5) .
N3 C9 1.486(5) .
C1 C2 1.516(6) .
C3 C4 1.500(6) .
C5 C6 1.520(6) .
C7 C8 1.519(6) .
C9 C10 1.493(6) .
C11 C12 1.512(6) .
C13 C14 1.510(5) .
